data_4037459
loop_
_publ_author_name
'Torres, Gerardo M.'
'De La Higuera Macias, Maximiliano'
'Quesnel, Jeffrey S.'
'Williams, Oliver P.'
'Yempally, Veeranna'
'Bengali, Ashfaq A.'
'Arndtsen, Bruce A.'

_publ_section_title
;
 Palladium-Catalyzed, Multicomponent Approach to \b-Lactams via Aryl
 Halide Carbonylation.
;
_journal_issue 24
_journal_name_full 'The Journal of organic chemistry'
_journal_page_first 12106
_journal_page_last 12115
_journal_paper_doi 10.1021/acs.joc.6b02405
_journal_volume 81
_journal_year 2016
_chemical_formula_moiety 'C26 H21 F3 N2 O2'
_chemical_formula_sum 'C26 H21 F3 N2 O2'
_chemical_formula_weight 450.45
_space_group_crystal_system monoclinic
_space_group_IT_number 15
_space_group_name_Hall '-C 2yc'
_space_group_name_H-M_alt 'C 1 2/c 1'
_atom_sites_solution_hydrogens geom
_atom_sites_solution_primary dual
_audit_creation_date 2016-10-26
_audit_creation_method
;
Olex2 1.2
(compiled 2016.09.09 svn.r3337 for OlexSys, GUI svn.r5227)
;
_cell_angle_alpha 90
_cell_angle_beta 106.879(1)
_cell_angle_gamma 90
_cell_formula_units_Z 8
_cell_length_a 24.1714(6)
_cell_length_b 15.5157(4)
_cell_length_c 12.1639(3)
_cell_measurement_reflns_used 9776
_cell_measurement_temperature 100
_cell_measurement_theta_max 60.672
_cell_measurement_theta_min 2.985
_cell_volume 4365.38(19)
_computing_cell_refinement
;
SAINT (2013) V8.37A; Integration Software for Single Crystal Data.
Bruker AXS Inc., Madison, WI 53719-1173.
;
_computing_data_collection
;
APEX 2 (2013) Bruker AXS Inc., Madison, WI 53719-1173.
;
_computing_data_reduction
;
SAINT (2013) V8.37A; Integration Software for Single Crystal Data.
Bruker AXS Inc., Madison, WI 53719-1173.
;
_computing_molecular_graphics 'Olex2 (Dolomanov et al., 2009)'
_computing_publication_material 'Olex2 (Dolomanov et al., 2009)'
_computing_structure_refinement 'XL (Sheldrick, 2008)'
_computing_structure_solution 'XT (Sheldrick, 2015)'
_diffrn_ambient_temperature 100
_diffrn_detector 'CMOS Area detector'
_diffrn_detector_area_resol_mean 10.24
_diffrn_detector_type 'Bruker Photon 100 CMOS Detector'
_diffrn_measured_fraction_theta_full 0.998
_diffrn_measured_fraction_theta_max 0.998
_diffrn_measurement_device 'k-geometry diffractometer'
_diffrn_measurement_device_type 'Bruker Venture Metaljet'
_diffrn_measurement_method '\w and \f scans'
_diffrn_radiation_collimation 'Focusing mirrors'
_diffrn_radiation_monochromator 'Helios MX Mirror Optics'
_diffrn_radiation_probe x-ray
_diffrn_radiation_type GaK\a
_diffrn_radiation_wavelength 1.34139
_diffrn_reflns_av_R_equivalents 0.0287
_diffrn_reflns_av_unetI/netI 0.0140
_diffrn_reflns_Laue_measured_fraction_full 0.998
_diffrn_reflns_Laue_measured_fraction_max 0.998
_diffrn_reflns_limit_h_max 31
_diffrn_reflns_limit_h_min -31
_diffrn_reflns_limit_k_max 20
_diffrn_reflns_limit_k_min -20
_diffrn_reflns_limit_l_max 15
_diffrn_reflns_limit_l_min -15
_diffrn_reflns_number 45256
_diffrn_reflns_point_group_measured_fraction_full 0.998
_diffrn_reflns_point_group_measured_fraction_max 0.998
_diffrn_reflns_theta_full 53.594
_diffrn_reflns_theta_max 60.705
_diffrn_reflns_theta_min 2.984
_diffrn_source 'Metal Jet'
_diffrn_source_target Ga
_diffrn_source_type 'Gallium Liquid Metal Jet Source'
_exptl_absorpt_coefficient_mu 0.564
_exptl_absorpt_correction_T_max 0.7519
_exptl_absorpt_correction_T_min 0.6906
_exptl_absorpt_correction_type multi-scan
_exptl_absorpt_process_details
;
SADABS-2016/2 (Bruker,2016/2) was used for absorption correction.
wR2(int) was 0.0793 before and 0.0481 after correction.
The Ratio of minimum to maximum transmission is 0.9185.
The \l/2 correction factor is Not present.
;
_exptl_crystal_colour 'clear light colourless'
_exptl_crystal_colour_lustre clear
_exptl_crystal_colour_modifier light
_exptl_crystal_colour_primary colourless
_exptl_crystal_density_diffrn 1.371
_exptl_crystal_description Fragment
_exptl_crystal_F_000 1872
_exptl_crystal_size_max 0.28
_exptl_crystal_size_mid 0.27
_exptl_crystal_size_min 0.27
_refine_diff_density_max 0.447
_refine_diff_density_min -0.529
_refine_diff_density_rms 0.105
_refine_ls_extinction_coef 0.0198(6)
_refine_ls_extinction_expression Fc^*^=kFc[1+0.001xFc^2^\l^3^/sin(2\q)]^-1/4^
_refine_ls_extinction_method 'SHELXL-2014/7 (Sheldrick 2014'
_refine_ls_goodness_of_fit_ref 1.098
_refine_ls_hydrogen_treatment constr
_refine_ls_matrix_type full
_refine_ls_number_parameters 310
_refine_ls_number_reflns 5028
_refine_ls_number_restraints 42
_refine_ls_restrained_S_all 1.148
_refine_ls_R_factor_all 0.0536
_refine_ls_R_factor_gt 0.0529
_refine_ls_shift/su_max 0.001
_refine_ls_shift/su_mean 0.000
_refine_ls_structure_factor_coef Fsqd
_refine_ls_weighting_details 'w=1/[\s^2^(Fo^2^)+(0.0775P)^2^+4.0570P] where P=(Fo^2^+2Fc^2^)/3'
_refine_ls_weighting_scheme calc
_refine_ls_wR_factor_gt 0.1290
_refine_ls_wR_factor_ref 0.1298
_reflns_Friedel_coverage 0.000
_reflns_number_gt 4924
_reflns_number_total 5028
_reflns_threshold_expression 'I > 2\s(I)'
_cod_data_source_file jo6b02405_si_002.cif
_cod_data_source_block arst402
_cod_depositor_comments
;
The following automatic conversions were performed:

data item '_diffrn_radiation_probe' value 'X-ray' was changed to
'x-ray' in accordance with the
/home/saulius/struct/COD-crude-data/automatic-downloads/DataCite-retrospective/ACS/depositions/lib/dictionaries/cif_core.dic
dictionary named 'cif_core.dic' version 2.4.2 last updated on
2011-04-26.

Automatic conversion script
Id: cif_fix_values 6909 2019-04-08 15:41:33Z antanas 
;
_cod_database_code 4037459
_shelx_space_group_comment
;
The symmetry employed for this shelxl refinement is uniquely defined
by the following loop, which should always be used as a source of
symmetry information in preference to the above space-group names.
They are only intended as comments.
;
_shelx_estimated_absorpt_t_max 0.863
_shelx_estimated_absorpt_t_min 0.858
_olex2_refinement_description
;
1. Fixed Uiso
 At 1.2 times of:
  All C(H) groups, All C(H,H) groups
 At 1.5 times of:
  All C(H,H,H) groups
2. Uiso/Uaniso restraints and constraints
F1 \\sim F2 \\sim F3 \\sim F1A \\sim F2A \\sim F3A: within 2A with sigma of
0.005 and sigma for terminal atoms of 0.02
Uanis(F1) = Uanis(F1A)
Uanis(F2) = Uanis(F2A)
Uanis(F3) = Uanis(F3A)
3. Others
 Sof(F1A)=Sof(F2A)=Sof(F3A)=1-FVAR(1)
 Sof(F1)=Sof(F2)=Sof(F3)=FVAR(1)
4.a Ternary CH refined with riding coordinates:
 C3(H3)
4.b Secondary CH2 refined with riding coordinates:
 C4(H4A,H4B), C20(H20A,H20B)
4.c Aromatic/amide H refined with riding coordinates:
 C7(H7), C8(H8), C10(H10), C11(H11), C14(H14), C15(H15), C16(H16), C17(H17),
 C22(H22), C23(H23), C24(H24), C25(H25), C26(H26)
4.d Idealised Me refined as rotating group:
 C5(H5A,H5B,H5C)
;
_shelx_shelxl_version_number 2014/7
_olex2_submission_special_instructions 'No special instructions were received'

loop_
_space_group_symop_operation_xyz
'x, y, z'
'-x, y, -z+1/2'
'x+1/2, y+1/2, z'
'-x+1/2, y+1/2, -z+1/2'
'-x, -y, -z'
'x, -y, z-1/2'
'-x+1/2, -y+1/2, -z'
'x+1/2, -y+1/2, z-1/2'

loop_
_atom_site_label
_atom_site_type_symbol
_atom_site_fract_x
_atom_site_fract_y
_atom_site_fract_z
_atom_site_U_iso_or_equiv
_atom_site_adp_type
_atom_site_occupancy
_atom_site_site_symmetry_order
_atom_site_calc_flag
_atom_site_refinement_flags_posn
_atom_site_refinement_flags_adp
_atom_site_refinement_flags_occupancy
_atom_site_disorder_assembly
_atom_site_disorder_group
O1 O 0.62771(4) 0.53422(5) 0.74844(7) 0.0157(2) Uani 1 1 d . . . . .
N1 N 0.66218(4) 0.56667(6) 0.59059(8) 0.0129(2) Uani 1 1 d . . . . .
C1 C 0.65621(5) 0.43311(7) 0.60764(9) 0.0101(2) Uani 1 1 d . . . . .
O2 O 0.67274(4) 0.22495(5) 0.72900(8) 0.0182(2) Uani 1 1 d . . . . .
N2 N 0.68859(4) 0.36356(6) 0.67596(8) 0.0112(2) Uani 1 1 d . . . . .
C2 C 0.64597(5) 0.51797(7) 0.66808(9) 0.0111(2) Uani 1 1 d . . . . .
C3 C 0.68147(5) 0.49528(7) 0.53014(9) 0.0107(2) Uani 1 1 d . . . . .
H3 H 0.6579 0.4924 0.4477 0.013 Uiso 1 1 calc R . . . .
C4 C 0.65750(6) 0.65887(8) 0.56550(11) 0.0192(3) Uani 1 1 d . . . . .
H4A H 0.6967 0.6841 0.5830 0.023 Uiso 1 1 calc R . . . .
H4B H 0.6370 0.6874 0.6152 0.023 Uiso 1 1 calc R . . . .
C5 C 0.62499(7) 0.67557(10) 0.44012(13) 0.0295(3) Uani 1 1 d . . . . .
H5A H 0.6447 0.6463 0.3908 0.044 Uiso 1 1 calc GR . . . .
H5B H 0.6238 0.7377 0.4251 0.044 Uiso 1 1 calc GR . . . .
H5C H 0.5854 0.6535 0.4238 0.044 Uiso 1 1 calc GR . . . .
C6 C 0.74553(5) 0.49613(7) 0.54158(9) 0.0112(2) Uani 1 1 d . . . . .
C7 C 0.78388(5) 0.55084(8) 0.61854(10) 0.0149(2) Uani 1 1 d . . . . .
H7 H 0.7702 0.5865 0.6685 0.018 Uiso 1 1 calc R . . . .
C8 C 0.84199(5) 0.55334(8) 0.62241(11) 0.0177(3) Uani 1 1 d . . . . .
H8 H 0.8678 0.5913 0.6740 0.021 Uiso 1 1 calc R . . . .
C9 C 0.86225(5) 0.50013(8) 0.55053(11) 0.0171(3) Uani 1 1 d . . . . .
C10 C 0.82481(5) 0.44417(7) 0.47458(10) 0.0154(2) Uani 1 1 d . . . . .
H10 H 0.8389 0.4069 0.4269 0.018 Uiso 1 1 calc R . . . .
C11 C 0.76649(5) 0.44341(7) 0.46928(10) 0.0132(2) Uani 1 1 d . . . . .
H11 H 0.7406 0.4066 0.4159 0.016 Uiso 1 1 calc R . . . .
C12 C 0.92506(6) 0.50442(9) 0.55400(13) 0.0252(3) Uani 1 1 d . . . . .
C13 C 0.59915(5) 0.39072(7) 0.54755(9) 0.0118(2) Uani 1 1 d . . . . .
C14 C 0.55134(5) 0.42338(8) 0.46462(10) 0.0159(3) Uani 1 1 d . . . . .
H14 H 0.5518 0.4795 0.4337 0.019 Uiso 1 1 calc R . . . .
C15 C 0.50259(5) 0.37054(9) 0.42846(11) 0.0206(3) Uani 1 1 d . . . . .
H15 H 0.4693 0.3910 0.3716 0.025 Uiso 1 1 calc R . . . .
C16 C 0.50190(5) 0.28830(9) 0.47446(12) 0.0220(3) Uani 1 1 d . . . . .
H16 H 0.4679 0.2542 0.4496 0.026 Uiso 1 1 calc R . . . .
C17 C 0.55015(5) 0.25533(8) 0.55605(11) 0.0188(3) Uani 1 1 d . . . . .
H17 H 0.5500 0.1991 0.5869 0.023 Uiso 1 1 calc R . . . .
C18 C 0.59860(5) 0.30796(7) 0.59063(10) 0.0135(2) Uani 1 1 d . . . . .
C19 C 0.65589(5) 0.29019(7) 0.67304(10) 0.0128(2) Uani 1 1 d . . . . .
C20 C 0.74381(5) 0.37437(7) 0.76371(9) 0.0125(2) Uani 1 1 d . . . . .
H20A H 0.7413 0.3465 0.8354 0.015 Uiso 1 1 calc R . . . .
H20B H 0.7505 0.4367 0.7797 0.015 Uiso 1 1 calc R . . . .
C21 C 0.79544(5) 0.33751(7) 0.73280(9) 0.0117(2) Uani 1 1 d . . . . .
C22 C 0.79029(5) 0.26928(7) 0.65604(10) 0.0140(2) Uani 1 1 d . . . . .
H22 H 0.7532 0.2464 0.6178 0.017 Uiso 1 1 calc R . . . .
C23 C 0.83951(5) 0.23474(8) 0.63551(10) 0.0168(3) Uani 1 1 d . . . . .
H23 H 0.8358 0.1880 0.5834 0.020 Uiso 1 1 calc R . . . .
C24 C 0.89395(5) 0.26779(8) 0.69031(11) 0.0169(3) Uani 1 1 d . . . . .
H24 H 0.9273 0.2435 0.6763 0.020 Uiso 1 1 calc R . . . .
C25 C 0.89919(5) 0.33653(8) 0.76574(10) 0.0168(3) Uani 1 1 d . . . . .
H25 H 0.9362 0.3601 0.8028 0.020 Uiso 1 1 calc R . . . .
C26 C 0.84992(5) 0.37081(7) 0.78690(10) 0.0145(2) Uani 1 1 d . . . . .
H26 H 0.8537 0.4176 0.8390 0.017 Uiso 1 1 calc R . . . .
F1 F 0.9530(4) 0.5688(6) 0.5991(9) 0.0371(4) Uani 0.152(2) 1 d . U P A 1
F2 F 0.9438(3) 0.4502(5) 0.5130(7) 0.0325(3) Uani 0.152(2) 1 d . U P A 1
F3 F 0.9583(3) 0.5061(8) 0.6786(10) 0.0638(6) Uani 0.152(2) 1 d . U P A 1
F1A F 0.94323(6) 0.58644(9) 0.55618(14) 0.0371(4) Uani 0.848(2) 1 d . U P A 2
F2A F 0.93331(4) 0.47566(8) 0.45308(12) 0.0325(3) Uani 0.848(2) 1 d . U P A 2
F3A F 0.95896(5) 0.45517(15) 0.63292(16) 0.0638(6) Uani 0.848(2) 1 d . U P A 2

loop_
_atom_site_aniso_label
_atom_site_aniso_U_11
_atom_site_aniso_U_22
_atom_site_aniso_U_33
_atom_site_aniso_U_23
_atom_site_aniso_U_13
_atom_site_aniso_U_12
O1 0.0192(4) 0.0163(4) 0.0130(4) -0.0010(3) 0.0066(3) 0.0034(3)
N1 0.0155(5) 0.0101(5) 0.0145(4) -0.0001(3) 0.0064(4) 0.0027(3)
C1 0.0097(5) 0.0098(5) 0.0105(5) -0.0007(4) 0.0026(4) 0.0015(4)
O2 0.0231(5) 0.0122(4) 0.0206(4) 0.0031(3) 0.0085(3) 0.0029(3)
N2 0.0109(4) 0.0096(4) 0.0123(4) 0.0001(3) 0.0019(3) 0.0021(3)
C2 0.0098(5) 0.0106(5) 0.0115(5) -0.0008(4) 0.0010(4) 0.0015(4)
C3 0.0121(5) 0.0095(5) 0.0105(5) -0.0005(4) 0.0034(4) 0.0016(4)
C4 0.0218(6) 0.0097(5) 0.0287(6) 0.0033(4) 0.0115(5) 0.0028(4)
C5 0.0436(8) 0.0233(7) 0.0286(7) 0.0137(5) 0.0216(6) 0.0157(6)
C6 0.0122(5) 0.0099(5) 0.0115(5) 0.0023(4) 0.0032(4) 0.0005(4)
C7 0.0156(5) 0.0137(5) 0.0147(5) -0.0007(4) 0.0035(4) -0.0003(4)
C8 0.0143(5) 0.0163(6) 0.0195(6) 0.0014(4) 0.0004(4) -0.0033(4)
C9 0.0124(5) 0.0164(6) 0.0225(6) 0.0078(4) 0.0053(4) 0.0010(4)
C10 0.0166(6) 0.0132(5) 0.0191(6) 0.0042(4) 0.0094(4) 0.0026(4)
C11 0.0154(5) 0.0111(5) 0.0140(5) 0.0003(4) 0.0056(4) -0.0005(4)
C12 0.0139(6) 0.0266(7) 0.0351(7) 0.0123(6) 0.0071(5) 0.0011(5)
C13 0.0093(5) 0.0137(5) 0.0132(5) -0.0044(4) 0.0046(4) -0.0001(4)
C14 0.0124(5) 0.0173(5) 0.0168(5) -0.0034(4) 0.0025(4) 0.0031(4)
C15 0.0103(5) 0.0279(7) 0.0217(6) -0.0090(5) 0.0014(4) 0.0023(5)
C16 0.0128(5) 0.0257(6) 0.0283(7) -0.0131(5) 0.0071(5) -0.0056(5)
C17 0.0174(6) 0.0159(6) 0.0255(6) -0.0068(5) 0.0099(5) -0.0044(4)
C18 0.0132(5) 0.0140(5) 0.0148(5) -0.0039(4) 0.0066(4) -0.0004(4)
C19 0.0150(5) 0.0114(5) 0.0139(5) -0.0018(4) 0.0074(4) 0.0001(4)
C20 0.0123(5) 0.0134(5) 0.0103(5) -0.0023(4) 0.0008(4) 0.0023(4)
C21 0.0127(5) 0.0111(5) 0.0101(5) 0.0016(4) 0.0018(4) 0.0028(4)
C22 0.0142(5) 0.0131(5) 0.0142(5) -0.0018(4) 0.0034(4) 0.0005(4)
C23 0.0195(6) 0.0141(5) 0.0184(6) -0.0024(4) 0.0082(5) 0.0020(4)
C24 0.0149(5) 0.0173(6) 0.0205(6) 0.0048(4) 0.0081(4) 0.0048(4)
C25 0.0124(5) 0.0179(6) 0.0181(5) 0.0046(4) 0.0015(4) 0.0008(4)
C26 0.0150(5) 0.0126(5) 0.0136(5) -0.0004(4) 0.0007(4) 0.0012(4)
F1 0.0211(6) 0.0313(7) 0.0627(10) -0.0015(6) 0.0181(6) -0.0108(5)
F2 0.0181(5) 0.0431(7) 0.0419(8) -0.0037(5) 0.0173(5) 0.0015(4)
F3 0.0139(5) 0.1064(14) 0.0698(11) 0.0657(10) 0.0100(6) 0.0147(7)
F1A 0.0211(6) 0.0313(7) 0.0627(10) -0.0015(6) 0.0181(6) -0.0108(5)
F2A 0.0181(5) 0.0431(7) 0.0419(8) -0.0037(5) 0.0173(5) 0.0015(4)
F3A 0.0139(5) 0.1064(14) 0.0698(11) 0.0657(10) 0.0100(6) 0.0147(7)

loop_
_atom_type_symbol
_atom_type_description
_atom_type_scat_dispersion_real
_atom_type_scat_dispersion_imag
_atom_type_scat_source
C C 0.0140 0.0070 'International Tables Vol C Tables 4.2.6.8 and 6.1.1.4'
H H 0.0000 0.0000 'International Tables Vol C Tables 4.2.6.8 and 6.1.1.4'
F F 0.0580 0.0410 'International Tables Vol C Tables 4.2.6.8 and 6.1.1.4'
N N 0.0250 0.0140 'International Tables Vol C Tables 4.2.6.8 and 6.1.1.4'
O O 0.0390 0.0250 'International Tables Vol C Tables 4.2.6.8 and 6.1.1.4'

loop_
_geom_angle_atom_site_label_1
_geom_angle_atom_site_label_2
_geom_angle_atom_site_label_3
_geom_angle
C2 N1 C3 97.19(9)
C2 N1 C4 132.27(10)
C4 N1 C3 130.30(10)
N2 C1 C2 119.47(9)
N2 C1 C3 123.84(9)
N2 C1 C13 102.64(9)
C2 C1 C3 84.74(8)
C13 C1 C2 110.32(9)
C13 C1 C3 115.53(9)
C1 N2 C20 124.27(9)
C19 N2 C1 112.98(9)
C19 N2 C20 120.65(9)
O1 C2 N1 133.97(11)
O1 C2 C1 134.46(10)
N1 C2 C1 91.45(8)
N1 C3 C1 85.91(8)
N1 C3 H3 111.2
N1 C3 C6 114.18(9)
C1 C3 H3 111.2
C6 C3 C1 120.63(9)
C6 C3 H3 111.2
N1 C4 H4A 109.4
N1 C4 H4B 109.4
N1 C4 C5 111.25(11)
H4A C4 H4B 108.0
C5 C4 H4A 109.4
C5 C4 H4B 109.4
C4 C5 H5A 109.5
C4 C5 H5B 109.5
C4 C5 H5C 109.5
H5A C5 H5B 109.5
H5A C5 H5C 109.5
H5B C5 H5C 109.5
C7 C6 C3 121.92(10)
C7 C6 C11 119.05(11)
C11 C6 C3 118.97(10)
C6 C7 H7 119.8
C8 C7 C6 120.40(11)
C8 C7 H7 119.8
C7 C8 H8 120.1
C9 C8 C7 119.88(11)
C9 C8 H8 120.1
C8 C9 C10 120.48(11)
C8 C9 C12 119.44(12)
C10 C9 C12 120.07(12)
C9 C10 H10 120.3
C11 C10 C9 119.34(11)
C11 C10 H10 120.3
C6 C11 H11 119.6
C10 C11 C6 120.82(11)
C10 C11 H11 119.6
F1 C12 C9 117.5(4)
F1 C12 F3 58.3(7)
F2 C12 C9 118.7(3)
F2 C12 F1 123.7(5)
F2 C12 F3 107.0(6)
F3 C12 C9 105.6(3)
F1A C12 C9 111.28(12)
F1A C12 F2A 101.18(13)
F2A C12 C9 111.51(12)
F3A C12 C9 113.88(12)
F3A C12 F1A 113.96(17)
F3A C12 F2A 104.05(15)
C14 C13 C1 129.94(11)
C18 C13 C1 109.12(9)
C18 C13 C14 120.91(11)
C13 C14 H14 121.2
C13 C14 C15 117.51(12)
C15 C14 H14 121.2
C14 C15 H15 119.4
C16 C15 C14 121.16(12)
C16 C15 H15 119.4
C15 C16 H16 119.4
C17 C16 C15 121.16(11)
C17 C16 H16 119.4
C16 C17 H17 121.4
C18 C17 C16 117.28(12)
C18 C17 H17 121.4
C13 C18 C17 121.95(11)
C13 C18 C19 108.54(10)
C17 C18 C19 129.50(11)
O2 C19 N2 124.97(11)
O2 C19 C18 128.78(11)
N2 C19 C18 106.25(9)
N2 C20 H20A 108.6
N2 C20 H20B 108.6
N2 C20 C21 114.84(9)
H20A C20 H20B 107.5
C21 C20 H20A 108.6
C21 C20 H20B 108.6
C22 C21 C20 122.21(10)
C26 C21 C20 118.53(10)
C26 C21 C22 119.20(10)
C21 C22 H22 120.1
C23 C22 C21 119.88(11)
C23 C22 H22 120.1
C22 C23 H23 119.6
C24 C23 C22 120.78(11)
C24 C23 H23 119.6
C23 C24 H24 120.2
C25 C24 C23 119.52(11)
C25 C24 H24 120.2
C24 C25 H25 120.1
C24 C25 C26 119.72(11)
C26 C25 H25 120.1
C21 C26 C25 120.90(11)
C21 C26 H26 119.6
C25 C26 H26 119.6
C12 F1 F3 70.4(8)
F1 F3 C12 51.4(5)

loop_
_geom_bond_atom_site_label_1
_geom_bond_atom_site_label_2
_geom_bond_distance
O1 C2 1.2102(14)
N1 C2 1.3519(15)
N1 C3 1.4778(14)
N1 C4 1.4602(15)
C1 N2 1.4457(13)
C1 C2 1.5623(15)
C1 C3 1.5894(15)
C1 C13 1.5112(14)
O2 C19 1.2219(14)
N2 C19 1.3803(14)
N2 C20 1.4565(14)
C3 H3 1.0000
C3 C6 1.5140(15)
C4 H4A 0.9900
C4 H4B 0.9900
C4 C5 1.5214(19)
C5 H5A 0.9800
C5 H5B 0.9800
C5 H5C 0.9800
C6 C7 1.3972(16)
C6 C11 1.3991(15)
C7 H7 0.9500
C7 C8 1.3923(17)
C8 H8 0.9500
C8 C9 1.3909(18)
C9 C10 1.3931(17)
C9 C12 1.5079(17)
C10 H10 0.9500
C10 C11 1.3925(16)
C11 H11 0.9500
C12 F1 1.241(9)
C12 F2 1.136(7)
C12 F3 1.495(11)
C12 F1A 1.3439(19)
C12 F2A 1.374(2)
C12 F3A 1.3116(18)
C13 C14 1.3903(16)
C13 C18 1.3885(16)
C14 H14 0.9500
C14 C15 1.3975(17)
C15 H15 0.9500
C15 C16 1.395(2)
C16 H16 0.9500
C16 C17 1.3909(19)
C17 H17 0.9500
C17 C18 1.3889(16)
C18 C19 1.4808(16)
C20 H20A 0.9900
C20 H20B 0.9900
C20 C21 1.5160(15)
C21 C22 1.3931(15)
C21 C26 1.3896(16)
C22 H22 0.9500
C22 C23 1.3922(16)
C23 H23 0.9500
C23 C24 1.3889(17)
C24 H24 0.9500
C24 C25 1.3886(18)
C25 H25 0.9500
C25 C26 1.3948(17)
C26 H26 0.9500
F1 F3 1.351(13)

loop_
_geom_torsion_atom_site_label_1
_geom_torsion_atom_site_label_2
_geom_torsion_atom_site_label_3
_geom_torsion_atom_site_label_4
_geom_torsion
N1 C3 C6 C7 10.38(15)
N1 C3 C6 C11 -166.66(10)
C1 N2 C19 O2 -175.55(10)
C1 N2 C19 C18 4.45(12)
C1 N2 C20 C21 -109.45(12)
C1 C3 C6 C7 -89.70(13)
C1 C3 C6 C11 93.26(13)
C1 C13 C14 C15 -176.47(11)
C1 C13 C18 C17 176.16(10)
C1 C13 C18 C19 -4.19(12)
N2 C1 C2 O1 -51.16(17)
N2 C1 C2 N1 132.45(10)
N2 C1 C3 N1 -127.96(10)
N2 C1 C3 C6 -12.17(15)
N2 C1 C13 C14 -175.50(11)
N2 C1 C13 C18 6.49(11)
N2 C20 C21 C22 -26.50(15)
N2 C20 C21 C26 156.29(10)
C2 N1 C3 C1 6.67(8)
C2 N1 C3 C6 -115.20(10)
C2 N1 C4 C5 -123.47(13)
C2 C1 N2 C19 115.67(11)
C2 C1 N2 C20 -47.91(15)
C2 C1 C3 N1 -5.74(7)
C2 C1 C3 C6 110.04(10)
C2 C1 C13 C14 56.14(15)
C2 C1 C13 C18 -121.87(10)
C3 N1 C2 O1 176.81(13)
C3 N1 C2 C1 -6.77(8)
C3 N1 C4 C5 49.69(16)
C3 C1 N2 C19 -139.73(10)
C3 C1 N2 C20 56.69(14)
C3 C1 C2 O1 -177.34(13)
C3 C1 C2 N1 6.27(8)
C3 C1 C13 C14 -37.79(16)
C3 C1 C13 C18 144.19(9)
C3 C6 C7 C8 -176.47(10)
C3 C6 C11 C10 178.04(10)
C4 N1 C2 O1 -8.4(2)
C4 N1 C2 C1 167.99(12)
C4 N1 C3 C1 -168.24(12)
C4 N1 C3 C6 69.89(15)
C6 C7 C8 C9 -1.00(18)
C7 C6 C11 C10 0.92(16)
C7 C8 C9 C10 -0.05(18)
C7 C8 C9 C12 178.98(11)
C8 C9 C10 C11 1.51(17)
C8 C9 C12 F1 -17.3(5)
C8 C9 C12 F2 164.7(5)
C8 C9 C12 F3 44.7(5)
C8 C9 C12 F1A -44.36(18)
C8 C9 C12 F2A -156.51(12)
C8 C9 C12 F3A 86.1(2)
C9 C10 C11 C6 -1.95(17)
C9 C12 F1 F3 92.0(6)
C9 C12 F3 F1 -113.1(6)
C10 C9 C12 F1 161.8(5)
C10 C9 C12 F2 -16.3(5)
C10 C9 C12 F3 -136.3(5)
C10 C9 C12 F1A 134.68(14)
C10 C9 C12 F2A 22.52(17)
C10 C9 C12 F3A -94.9(2)
C11 C6 C7 C8 0.57(17)
C12 C9 C10 C11 -177.52(11)
C13 C1 N2 C19 -6.71(12)
C13 C1 N2 C20 -170.29(9)
C13 C1 C2 O1 67.35(15)
C13 C1 C2 N1 -109.04(10)
C13 C1 C3 N1 104.29(9)
C13 C1 C3 C6 -139.92(10)
C13 C14 C15 C16 0.36(18)
C13 C18 C19 O2 -179.98(11)
C13 C18 C19 N2 0.03(12)
C14 C13 C18 C17 -2.06(17)
C14 C13 C18 C19 177.58(10)
C14 C15 C16 C17 -1.43(19)
C15 C16 C17 C18 0.75(18)
C16 C17 C18 C13 0.97(17)
C16 C17 C18 C19 -178.59(11)
C17 C18 C19 O2 -0.4(2)
C17 C18 C19 N2 179.64(11)
C18 C13 C14 C15 1.34(17)
C19 N2 C20 C21 88.16(12)
C20 N2 C19 O2 -11.30(17)
C20 N2 C19 C18 168.69(9)
C20 C21 C22 C23 -176.44(11)
C20 C21 C26 C25 176.94(10)
C21 C22 C23 C24 -0.33(18)
C22 C21 C26 C25 -0.36(17)
C22 C23 C24 C25 -0.51(18)
C23 C24 C25 C26 0.91(18)
C24 C25 C26 C21 -0.48(18)
C26 C21 C22 C23 0.76(17)
F2 C12 F1 F3 -90.1(8)
F2 C12 F3 F1 119.5(7)
